data_4020086
loop_
_publ_author_name
'Gottschling, Stephen E.'
'Grant, Tina N.'
'Milnes, Kaarina K.'
'Jennings, Michael, C.'
'Baines, Kim M.'

_publ_section_title
;
Cyclopropyl Alkynes as Mechanistic Probes to Distinguish
Between Vinyl Radical and Ionic Intermediates
;
_journal_name_full 'Journal of Organic Chemistry'
_journal_page_first 2686
_journal_page_last 2695
_journal_paper_doi 10.1021/jo047797n
_journal_volume 70
_journal_year 2005
_chemical_absolute_configuration ad
_chemical_formula_sum 'C13 H14 Br2 O'
_chemical_formula_weight 346.06
_chemical_melting_point 68.0
_chemical_name_systematic
;
 1,1-Dibromo-2-(trans,trans-2-methoxy-1-methyl-3-phenylcyclopropyl)ethene
;
_space_group_IT_number 19
_symmetry_cell_setting orthorhombic
_symmetry_space_group_name_Hall 'P 2ac 2ab'
_symmetry_space_group_name_H-M 'P 21 21 21'
_atom_sites_solution_hydrogens geom
_atom_sites_solution_primary direct
_atom_sites_solution_secondary difmap
_cell_angle_alpha 90.00
_cell_angle_beta 90.00
_cell_angle_gamma 90.00
_cell_formula_units_Z 4
_cell_length_a 6.5473(2)
_cell_length_b 10.8620(3)
_cell_length_c 18.6055(6)
_cell_measurement_reflns_used 1759
_cell_measurement_temperature 297(2)
_cell_measurement_theta_max 27.48
_cell_measurement_theta_min 2.55
_cell_volume 1323.16(7)
_diffrn_ambient_temperature 297(2)
_diffrn_detector_area_resol_mean ?
_diffrn_measurement_device_type 'Nonius Kappa-CCD'
_diffrn_measurement_method '\f scans, and \w scans with \k offsets'
_diffrn_radiation_monochromator graphite
_diffrn_radiation_source 'fine-focus sealed tube'
_diffrn_radiation_type MoK\a
_diffrn_radiation_wavelength 0.71073
_diffrn_reflns_av_R_equivalents 0.1030
_diffrn_reflns_av_sigmaI/netI 0.0397
_diffrn_reflns_limit_h_max 7
_diffrn_reflns_limit_h_min -7
_diffrn_reflns_limit_k_max 12
_diffrn_reflns_limit_k_min -12
_diffrn_reflns_limit_l_max 21
_diffrn_reflns_limit_l_min -21
_diffrn_reflns_number 12802
_diffrn_reflns_theta_max 24.70
_diffrn_reflns_theta_min 2.88
_diffrn_standards_decay_% ?
_diffrn_standards_interval_count ?
_diffrn_standards_interval_time ?
_diffrn_standards_number 0
_exptl_absorpt_coefficient_mu 6.104
_exptl_absorpt_correction_T_max 0.603
_exptl_absorpt_correction_T_min 0.073
_exptl_absorpt_correction_type multi-scan
_exptl_absorpt_process_details 'DENZO-SMN (Otwinowski & Minor, 1997)'
_exptl_crystal_colour colourless
_exptl_crystal_density_diffrn 1.737
_exptl_crystal_density_meas ?
_exptl_crystal_density_method 'not measured'
_exptl_crystal_description chip
_exptl_crystal_F_000 680
_exptl_crystal_size_max 0.80
_exptl_crystal_size_mid 0.49
_exptl_crystal_size_min 0.10
_refine_ls_abs_structure_details 'Flack (1983), 676 Friedel pairs'
_refine_ls_abs_structure_Flack 0.56(3)
_refine_ls_extinction_coef 0.027(3)
_refine_ls_extinction_expression Fc^*^=kFc[1+0.001xFc^2^\l^3^/sin(2\q)]^-1/4^
_refine_ls_extinction_method SHELXL
_refine_ls_goodness_of_fit_ref 1.073
_refine_ls_hydrogen_treatment constr
_refine_ls_matrix_type full
_refine_ls_number_parameters 135
_refine_ls_number_reflns 2251
_refine_ls_number_restraints 0
_refine_ls_restrained_S_all 1.073
_refine_ls_R_factor_all 0.0788
_refine_ls_R_factor_gt 0.0611
_refine_ls_shift/su_max 0.000
_refine_ls_shift/su_mean 0.000
_refine_ls_structure_factor_coef Fsqd
_refine_ls_weighting_details 'calc w=1/[\s^2^(Fo^2^)+(0.1023P)^2^] where P=(Fo^2^+2Fc^2^)/3'
_refine_ls_weighting_scheme calc
_refine_ls_wR_factor_gt 0.1403
_refine_ls_wR_factor_ref 0.1512
_reflns_number_gt 1805
_reflns_number_total 2251
_reflns_threshold_expression I>2sigma(I)
_cod_database_code 4020086

loop_
_symmetry_equiv_pos_as_xyz
'x, y, z'
'-x+1/2, -y, z+1/2'
'-x, y+1/2, -z+1/2'
'x+1/2, -y+1/2, -z'

loop_
_atom_site_label
_atom_site_type_symbol
_atom_site_fract_x
_atom_site_fract_y
_atom_site_fract_z
_atom_site_U_iso_or_equiv
_atom_site_adp_type
_atom_site_occupancy
_atom_site_symmetry_multiplicity
_atom_site_calc_flag
_atom_site_refinement_flags
_atom_site_disorder_assembly
_atom_site_disorder_group
Br1 Br 0.46111(12) 0.76103(7) 0.05285(5) 0.0639(4) Uani 1 1 d . . .
Br2 Br 0.74805(14) 0.75122(7) 0.18953(5) 0.0704(4) Uani 1 1 d . . .
C3 C 0.6473(11) 0.6691(7) 0.1086(4) 0.0460(17) Uani 1 1 d . . .
C4 C 0.6957(11) 0.5538(6) 0.0912(4) 0.0438(17) Uani 1 1 d . . .
H4A H 0.6316 0.5214 0.0508 0.053 Uiso 1 1 calc R . .
C5 C 0.8402(13) 0.4715(6) 0.1291(4) 0.0437(17) Uani 1 1 d . . .
C6 C 0.7626(12) 0.4066(6) 0.1954(4) 0.0490(19) Uani 1 1 d . . .
H6A H 0.6773 0.4615 0.2224 0.074 Uiso 1 1 calc R . .
H6B H 0.8763 0.3813 0.2245 0.074 Uiso 1 1 calc R . .
H6C H 0.6849 0.3355 0.1815 0.074 Uiso 1 1 calc R . .
C7 C 1.0663(13) 0.4980(6) 0.1236(4) 0.0423(18) Uani 1 1 d . . .
H7A H 1.1025 0.5738 0.0980 0.051 Uiso 1 1 calc R . .
O8 O 1.1946(8) 0.4665(4) 0.1805(3) 0.0539(14) Uani 1 1 d . . .
C9 C 1.2228(13) 0.5651(7) 0.2315(4) 0.062(2) Uani 1 1 d . . .
H9A H 1.3108 0.5378 0.2696 0.093 Uiso 1 1 calc R . .
H9B H 1.0929 0.5886 0.2512 0.093 Uiso 1 1 calc R . .
H9C H 1.2836 0.6345 0.2078 0.093 Uiso 1 1 calc R . .
C10 C 0.9821(11) 0.3983(6) 0.0785(3) 0.0429(17) Uani 1 1 d . . .
H10A H 0.9673 0.4218 0.0279 0.051 Uiso 1 1 calc R . .
C11 C 1.0225(7) 0.2634(3) 0.0885(3) 0.0441(15) Uani 1 1 d G . .
C12 C 0.8652(6) 0.1818(4) 0.0728(3) 0.055(2) Uani 1 1 d G . .
H12A H 0.7388 0.2116 0.0580 0.066 Uiso 1 1 calc R . .
C13 C 0.8968(8) 0.0557(4) 0.0791(3) 0.063(2) Uani 1 1 d G . .
H13A H 0.7915 0.0012 0.0685 0.076 Uiso 1 1 calc R . .
C14 C 1.0857(9) 0.0112(3) 0.1011(3) 0.067(3) Uani 1 1 d G . .
H14A H 1.1068 -0.0731 0.1053 0.080 Uiso 1 1 calc R . .
C15 C 1.2430(7) 0.0928(5) 0.1169(3) 0.062(2) Uani 1 1 d G . .
H15A H 1.3694 0.0630 0.1316 0.075 Uiso 1 1 calc R . .
C16 C 1.2114(6) 0.2189(4) 0.1106(3) 0.056(2) Uani 1 1 d G . .
H16A H 1.3166 0.2735 0.1211 0.067 Uiso 1 1 calc R . .

loop_
_atom_site_aniso_label
_atom_site_aniso_U_11
_atom_site_aniso_U_22
_atom_site_aniso_U_33
_atom_site_aniso_U_23
_atom_site_aniso_U_13
_atom_site_aniso_U_12
Br1 0.0569(5) 0.0587(5) 0.0762(6) 0.0137(4) -0.0055(4) 0.0148(4)
Br2 0.0821(6) 0.0525(5) 0.0767(6) -0.0144(4) -0.0183(4) 0.0037(5)
C3 0.041(4) 0.048(4) 0.049(4) 0.005(3) -0.002(4) 0.002(3)
C4 0.042(4) 0.043(4) 0.047(4) -0.001(3) -0.003(3) 0.005(3)
C5 0.055(5) 0.043(4) 0.034(4) -0.001(3) -0.001(3) 0.005(3)
C6 0.053(5) 0.051(4) 0.043(4) 0.005(3) 0.004(4) 0.004(4)
C7 0.040(5) 0.044(4) 0.043(4) 0.004(3) -0.001(3) -0.007(3)
O8 0.049(3) 0.054(3) 0.059(3) -0.004(2) -0.014(3) 0.001(3)
C9 0.055(5) 0.072(5) 0.059(5) -0.009(4) -0.012(4) -0.008(4)
C10 0.049(5) 0.051(4) 0.029(3) -0.001(3) 0.000(3) -0.001(4)
C11 0.055(4) 0.041(3) 0.037(3) -0.003(3) 0.001(3) 0.013(4)
C12 0.064(5) 0.051(4) 0.049(4) -0.008(3) -0.005(4) 0.008(4)
C13 0.076(7) 0.053(5) 0.061(5) -0.008(4) 0.007(5) 0.005(4)
C14 0.086(8) 0.057(5) 0.057(5) -0.010(4) 0.011(5) 0.017(5)
C15 0.062(6) 0.078(6) 0.047(5) -0.002(4) 0.005(4) 0.031(5)
C16 0.050(5) 0.065(5) 0.052(5) 0.000(3) 0.001(3) 0.016(4)
